data_7038923
loop_
_publ_author_name
'Levason, William'
'Pugh, David'
'Purkis, Jamie M.'
'Reid, Gillian'

_publ_section_title
;
 Complexes of Group 2 dications with soft thioether- and
 selenoether-containing macrocycles.
;
_journal_issue 18
_journal_name_full 'Dalton transactions (Cambridge, England : 2003)'
_journal_page_first 7900
_journal_page_last 7911
_journal_paper_doi 10.1039/c6dt00808a
_journal_volume 45
_journal_year 2016
_chemical_formula_moiety '2(C32 H12 B F24), C16 H30 N2 O4 Se2 Sr'
_chemical_formula_sum 'C80 H54 B2 F48 N2 O4 Se2 Sr'
_chemical_formula_weight 2286.41
_chemical_name_systematic
;
 ?
;
_space_group_crystal_system triclinic
_space_group_IT_number 2
_space_group_name_Hall '-P 1'
_space_group_name_H-M_alt 'P -1'
_symmetry_space_group_name_Hall '-P 1'
_symmetry_space_group_name_H-M 'P -1'
_atom_sites_solution_hydrogens geom
_audit_creation_method SHELXL-2013
_audit_update_record
;
2016-02-23 deposited with the CCDC.
2016-03-28 downloaded from the CCDC.
;
_cell_angle_alpha 77.134(6)
_cell_angle_beta 63.202(5)
_cell_angle_gamma 87.516(7)
_cell_formula_units_Z 1
_cell_length_a 13.1806(18)
_cell_length_b 13.588(2)
_cell_length_c 13.9654(17)
_cell_measurement_reflns_used 7275
_cell_measurement_temperature 100(2)
_cell_measurement_theta_max 27.5
_cell_measurement_theta_min 2.5
_cell_volume 2171.8(5)
_computing_cell_refinement
;
CrystalClear-SM Expert 2.1 b29 (Rigaku, 2013)
;
_computing_data_collection
;
CrystalClear-SM Expert 2.1 b29 (Rigaku, 2013)
;
_computing_data_reduction
;
CrystalClear-SM Expert 2.1 b29 (Rigaku, 2013)
;
_computing_molecular_graphics 'ORTEP-III (Farrugia, 2012)'
_computing_publication_material 'PLATON (Spek, 2003), WinGX (Farrugia, 1999) and enCIFer (Allen et al., 2004).'
_computing_structure_refinement 'SHELXL-2013 (Sheldrick, 2013)'
_computing_structure_solution 'SUPERFLIP (Palatinus and Chapuis, 2007)'
_diffrn_ambient_temperature 100(2)
_diffrn_detector 'CCD plate'
_diffrn_detector_area_resol_mean 28.5714
_diffrn_detector_type 'Rigaku HG Saturn724+ (2x2 bin mode)'
_diffrn_measured_fraction_theta_full 0.998
_diffrn_measured_fraction_theta_max 0.998
_diffrn_measurement_device 'four-circle \k diffractometer'
_diffrn_measurement_device_type 'Rigaku AFC12 (Right)'
_diffrn_measurement_method 'profile data from \w-scans'
_diffrn_measurement_specimen_support 'MiTeGen micromount'
_diffrn_radiation_collimation 'Confocal mirrors, VHF Varimax '
_diffrn_radiation_type MoK\a
_diffrn_radiation_wavelength 0.71075
_diffrn_reflns_av_R_equivalents 0.0585
_diffrn_reflns_av_unetI/netI 0.0637
_diffrn_reflns_Laue_measured_fraction_full 0.998
_diffrn_reflns_Laue_measured_fraction_max 0.998
_diffrn_reflns_limit_h_max 16
_diffrn_reflns_limit_h_min -16
_diffrn_reflns_limit_k_max 16
_diffrn_reflns_limit_k_min -16
_diffrn_reflns_limit_l_max 17
_diffrn_reflns_limit_l_min -17
_diffrn_reflns_number 26961
_diffrn_reflns_point_group_measured_fraction_full 0.998
_diffrn_reflns_point_group_measured_fraction_max 0.998
_diffrn_reflns_theta_full 25.242
_diffrn_reflns_theta_max 26.371
_diffrn_reflns_theta_min 3.000
_diffrn_source 'Rotating Anode'
_diffrn_source_current 55.0
_diffrn_source_power 2.475
_diffrn_source_voltage 45.0
_exptl_absorpt_coefficient_mu 1.613
_exptl_absorpt_correction_T_max 1.000
_exptl_absorpt_correction_T_min 0.777
_exptl_absorpt_correction_type multi-scan
_exptl_absorpt_process_details 'CrystalClear-SM Expert 2.1 b29 (Rigaku, 2013)'
_exptl_crystal_colour colourless
_exptl_crystal_density_diffrn 1.748
_exptl_crystal_description block
_exptl_crystal_F_000 1128
_exptl_crystal_size_max 0.070
_exptl_crystal_size_mid 0.040
_exptl_crystal_size_min 0.040
_refine_diff_density_max 0.943
_refine_diff_density_min -1.290
_refine_diff_density_rms 0.096
_refine_ls_extinction_method none
_refine_ls_goodness_of_fit_ref 1.034
_refine_ls_hydrogen_treatment constr
_refine_ls_matrix_type full
_refine_ls_number_parameters 685
_refine_ls_number_reflns 8858
_refine_ls_number_restraints 760
_refine_ls_restrained_S_all 1.018
_refine_ls_R_factor_all 0.0811
_refine_ls_R_factor_gt 0.0565
_refine_ls_shift/su_max 0.000
_refine_ls_shift/su_mean 0.000
_refine_ls_structure_factor_coef Fsqd
_refine_ls_weighting_details 'w=1/[\s^2^(Fo^2^)+(0.0901P)^2^+0.8696P] where P=(Fo^2^+2Fc^2^)/3'
_refine_ls_weighting_scheme calc
_refine_ls_wR_factor_gt 0.1504
_refine_ls_wR_factor_ref 0.1686
_reflns_Friedel_coverage 0.000
_reflns_number_gt 6381
_reflns_number_total 8858
_reflns_threshold_expression 'I > 2\s(I)'
_cod_data_source_file c6dt00808a2.cif
_cod_data_source_block shelx
_cod_depositor_comments 'Adding full bibliography for 7038913--7038924.cif.'
_cod_database_code 7038923
_shelx_space_group_comment
;
The symmetry employed for this shelxl refinement is uniquely defined
by the following loop, which should always be used as a source of
symmetry information in preference to the above space-group names.
They are only intended as comments.
;
_shelx_estimated_absorpt_t_min 0.895
_shelx_estimated_absorpt_t_max 0.938
_shelxl_version_number 2013-4

loop_
_space_group_symop_operation_xyz
'x, y, z'
'-x, -y, -z'

loop_
_atom_site_label
_atom_site_type_symbol
_atom_site_fract_x
_atom_site_fract_y
_atom_site_fract_z
_atom_site_U_iso_or_equiv
_atom_site_adp_type
_atom_site_occupancy
_atom_site_site_symmetry_order
_atom_site_calc_flag
_atom_site_refinement_flags_posn
_atom_site_refinement_flags_adp
_atom_site_refinement_flags_occupancy
_atom_site_disorder_assembly
_atom_site_disorder_group
C1 C 0.3347(3) 0.1861(3) 0.3616(3) 0.0223(7) Uani 1 1 d . U . . .
C2 C 0.3583(3) 0.1503(3) 0.2687(3) 0.0246(8) Uani 1 1 d . U . . .
H2 H 0.3679 0.1972 0.2032 0.030 Uiso 1 1 calc R U . . .
C3 C 0.3684(3) 0.0477(3) 0.2679(3) 0.0293(8) Uani 1 1 d . U . . .
C4 C 0.3577(3) -0.0231(3) 0.3612(4) 0.0337(9) Uani 1 1 d . U . . .
H4 H 0.3643 -0.0930 0.3614 0.040 Uiso 1 1 calc R U . . .
C5 C 0.3371(4) 0.0116(3) 0.4535(4) 0.0325(9) Uani 1 1 d . U . . .
C6 C 0.3250(3) 0.1121(3) 0.4551(3) 0.0278(8) Uani 1 1 d . U . . .
H6 H 0.3097 0.1326 0.5207 0.033 Uiso 1 1 calc R U . . .
C7 C 0.3861(4) 0.0160(3) 0.1659(4) 0.0385(10) Uani 1 1 d . U . . .
C8 C 0.3294(4) -0.0650(3) 0.5529(4) 0.0488(11) Uani 1 1 d D U . . .
C9 C 0.1995(3) 0.3200(3) 0.4701(3) 0.0221(7) Uani 1 1 d . U . . .
C10 C 0.1049(3) 0.2515(3) 0.5146(3) 0.0248(8) Uani 1 1 d . U . . .
H10 H 0.1139 0.1887 0.4934 0.030 Uiso 1 1 calc R U . . .
C11 C -0.0027(3) 0.2731(3) 0.5894(3) 0.0296(8) Uani 1 1 d . U . . .
C12 C -0.0191(3) 0.3626(3) 0.6231(3) 0.0299(8) Uani 1 1 d . U . . .
H12 H -0.0925 0.3772 0.6735 0.036 Uiso 1 1 calc R U . . .
C13 C 0.0730(3) 0.4303(3) 0.5822(3) 0.0256(8) Uani 1 1 d . U . . .
C14 C 0.1804(3) 0.4100(3) 0.5066(3) 0.0241(8) Uani 1 1 d . U . . .
H14 H 0.2423 0.4587 0.4790 0.029 Uiso 1 1 calc R U . . .
C15 C -0.0996(4) 0.1962(4) 0.6306(4) 0.0435(11) Uani 1 1 d D U . . .
C16 C 0.0594(4) 0.5262(3) 0.6220(4) 0.0363(9) Uani 1 1 d . U . . .
C17 C 0.3225(3) 0.3800(3) 0.2596(3) 0.0212(7) Uani 1 1 d . U . . .
C18 C 0.2527(3) 0.3551(3) 0.2161(3) 0.0230(7) Uani 1 1 d . U . . .
H18 H 0.2092 0.2921 0.2483 0.028 Uiso 1 1 calc R U . . .
C19 C 0.2444(3) 0.4187(3) 0.1278(3) 0.0291(8) Uani 1 1 d . U . . .
C20 C 0.3041(3) 0.5120(3) 0.0803(3) 0.0280(8) Uani 1 1 d . U . . .
H20 H 0.2994 0.5555 0.0191 0.034 Uiso 1 1 calc R U . . .
C21 C 0.3706(3) 0.5405(3) 0.1236(3) 0.0239(8) Uani 1 1 d . U . . .
C22 C 0.3803(3) 0.4758(3) 0.2120(3) 0.0219(7) Uani 1 1 d . U . . .
H22 H 0.4269 0.4974 0.2402 0.026 Uiso 1 1 calc R U . . .
C23 C 0.1702(4) 0.3881(4) 0.0826(4) 0.0417(10) Uani 1 1 d . U . . .
C24 C 0.4285(4) 0.6448(3) 0.0798(3) 0.0311(9) Uani 1 1 d . U . . .
C25 C 0.4312(3) 0.3328(3) 0.3883(3) 0.0213(7) Uani 1 1 d . U . . .
C26 C 0.4238(3) 0.3360(2) 0.4904(3) 0.0205(7) Uani 1 1 d . U . . .
H26 H 0.3511 0.3285 0.5527 0.025 Uiso 1 1 calc R U . . .
C27 C 0.5216(3) 0.3502(3) 0.5027(3) 0.0225(7) Uani 1 1 d . U . . .
C28 C 0.6287(3) 0.3625(3) 0.4138(3) 0.0254(8) Uani 1 1 d . U . . .
H28 H 0.6947 0.3734 0.4220 0.031 Uiso 1 1 calc R U . . .
C29 C 0.6372(3) 0.3583(3) 0.3119(3) 0.0252(8) Uani 1 1 d . U . . .
C30 C 0.5407(3) 0.3437(3) 0.2999(3) 0.0223(7) Uani 1 1 d . U . . .
H30 H 0.5491 0.3410 0.2293 0.027 Uiso 1 1 calc R U . . .
C31 C 0.5106(3) 0.3469(3) 0.6141(3) 0.0267(8) Uani 1 1 d . U . . .
C32 C 0.7528(3) 0.3713(3) 0.2153(3) 0.0348(9) Uani 1 1 d . U . . .
C33 C -0.2489(4) 0.1254(3) 0.0253(4) 0.0445(11) Uani 1 1 d . U . . .
H33A H -0.2876 0.1460 0.0964 0.053 Uiso 1 1 calc R U . . .
H33B H -0.3039 0.1268 -0.0053 0.053 Uiso 1 1 calc R U . . .
C34 C -0.3067(4) -0.0493(3) 0.1039(4) 0.0412(10) Uani 1 1 d . U . . .
H34A H -0.3542 -0.0459 0.0651 0.049 Uiso 1 1 calc R U . . .
H34B H -0.3548 -0.0358 0.1776 0.049 Uiso 1 1 calc R U . . .
C35 C -0.2629(4) -0.1518(3) 0.1159(4) 0.0391(10) Uani 1 1 d . U . . .
H35A H -0.2101 -0.1633 0.0424 0.047 Uiso 1 1 calc R U . . .
H35B H -0.3271 -0.2039 0.1511 0.047 Uiso 1 1 calc R U . . .
C36 C -0.1045(4) -0.2834(4) 0.1715(4) 0.0503(12) Uani 1 1 d . U . . .
H36A H -0.0683 -0.3059 0.2206 0.060 Uiso 1 1 calc R U . . .
H36B H -0.1614 -0.3376 0.1875 0.060 Uiso 1 1 calc R U . . .
C37 C -0.0149(4) -0.2708(3) 0.0543(4) 0.0449(11) Uani 1 1 d . U . . .
H37A H 0.0277 -0.3328 0.0470 0.054 Uiso 1 1 calc R U . . .
H37B H -0.0525 -0.2633 0.0060 0.054 Uiso 1 1 calc R U . . .
C38 C 0.1472(5) -0.1973(4) 0.0536(5) 0.0570(13) Uani 1 1 d . U . . .
H38A H 0.1701 -0.2679 0.0580 0.068 Uiso 1 1 calc R U . . .
H38B H 0.1162 -0.1836 0.1281 0.068 Uiso 1 1 calc R U . . .
C39 C 0.0129(4) 0.0839(4) 0.2325(4) 0.0464(11) Uani 1 1 d . U . . .
C40 C 0.0139(5) 0.1075(4) 0.3302(4) 0.0590(14) Uani 1 1 d . U . . .
H40A H -0.0367 0.0578 0.3964 0.089 Uiso 1 1 calc R U . . .
H40B H -0.0126 0.1754 0.3366 0.089 Uiso 1 1 calc R U . . .
H40C H 0.0916 0.1051 0.3225 0.089 Uiso 1 1 calc R U . . .
B1 B 0.3225(4) 0.3045(3) 0.3699(3) 0.0220(8) Uani 1 1 d . U . . .
N1 N 0.0129(3) 0.0647(3) 0.1577(3) 0.0440(9) Uani 1 1 d . U . . .
O1 O -0.2118(2) 0.0261(2) 0.0420(3) 0.0394(7) Uani 1 1 d . U . . .
O2 O 0.0647(3) -0.1847(2) 0.0171(3) 0.0473(8) Uani 1 1 d . U . . .
F1 F 0.4697(2) 0.07302(18) 0.0755(2) 0.0420(6) Uani 1 1 d . U . . .
F2 F 0.2925(2) 0.0264(2) 0.1495(2) 0.0539(7) Uani 1 1 d . U . . .
F3 F 0.4118(2) -0.08040(18) 0.1673(2) 0.0526(7) Uani 1 1 d . U . . .
F4A F 0.2458(13) -0.1368(12) 0.5980(15) 0.066(3) Uani 0.53(3) 1 d D U P A 1
F5A F 0.4273(12) -0.1111(16) 0.5243(16) 0.048(3) Uani 0.53(3) 1 d D U P A 1
F6A F 0.3297(19) -0.0193(9) 0.6310(12) 0.065(3) Uani 0.53(3) 1 d . U P A 1
F7A F -0.0764(16) 0.1066(16) 0.601(2) 0.070(5) Uani 0.181(10) 1 d . U P B 1
F8A F -0.145(2) 0.150(2) 0.7344(19) 0.071(4) Uani 0.181(10) 1 d . U P B 1
F9A F -0.194(2) 0.234(2) 0.631(2) 0.066(5) Uani 0.181(10) 1 d . U P B 1
F4B F 0.2668(17) -0.1459(12) 0.5630(17) 0.062(3) Uani 0.47(3) 1 d D U P A 2
F5B F 0.4260(13) -0.102(2) 0.5482(19) 0.051(4) Uani 0.47(3) 1 d D U P A 2
F6B F 0.273(2) -0.0336(11) 0.6469(9) 0.071(4) Uani 0.47(3) 1 d . U P A 2
F7B F -0.1990(4) 0.2294(5) 0.6887(6) 0.0784(19) Uani 0.819(10) 1 d D U P B 2
F8B F -0.1057(4) 0.1631(5) 0.5531(4) 0.0759(19) Uani 0.819(10) 1 d . U P B 2
F9B F -0.0904(6) 0.1169(4) 0.7019(6) 0.085(2) Uani 0.819(10) 1 d . U P B 2
F10 F -0.0444(2) 0.56159(19) 0.6443(2) 0.0420(6) Uani 1 1 d . U . . .
F11 F 0.0709(3) 0.5128(2) 0.7140(2) 0.0645(9) Uani 1 1 d . U . . .
F12 F 0.1350(2) 0.60161(18) 0.5495(2) 0.0451(6) Uani 1 1 d . U . . .
F13 F 0.0971(3) 0.3097(2) 0.1501(3) 0.0734(11) Uani 1 1 d . U . . .
F14 F 0.2313(3) 0.3652(2) -0.0155(3) 0.0592(8) Uani 1 1 d . U . . .
F15 F 0.1049(2) 0.4604(2) 0.0658(2) 0.0503(7) Uani 1 1 d . U . . .
F16 F 0.4582(3) 0.6790(2) -0.0271(2) 0.0592(8) Uani 1 1 d . U . . .
F17 F 0.5218(3) 0.6519(2) 0.0909(3) 0.0638(9) Uani 1 1 d . U . . .
F18 F 0.3605(3) 0.71245(18) 0.1289(2) 0.0560(8) Uani 1 1 d . U . . .
F19 F 0.4139(2) 0.38302(19) 0.67979(19) 0.0399(6) Uani 1 1 d . U . . .
F20 F 0.5092(2) 0.25150(17) 0.66881(19) 0.0377(6) Uani 1 1 d . U . . .
F21 F 0.5958(2) 0.3974(2) 0.6125(2) 0.0459(7) Uani 1 1 d . U . . .
F22 F 0.83014(19) 0.3181(2) 0.2378(2) 0.0412(6) Uani 1 1 d . U . . .
F23 F 0.7948(2) 0.4672(2) 0.1789(2) 0.0522(7) Uani 1 1 d . U . . .
F24 F 0.7525(2) 0.3453(3) 0.1281(2) 0.0547(8) Uani 1 1 d . U . . .
Se1 Se -0.18315(4) -0.16259(4) 0.20666(4) 0.04858(17) Uani 1 1 d . U . . .
Sr1 Sr 0.0000 0.0000 0.0000 0.03013(16) Uani 1 2 d S U P . .

loop_
_atom_site_aniso_label
_atom_site_aniso_U_11
_atom_site_aniso_U_22
_atom_site_aniso_U_33
_atom_site_aniso_U_23
_atom_site_aniso_U_13
_atom_site_aniso_U_12
C1 0.0158(16) 0.0228(17) 0.0260(18) -0.0047(13) -0.0079(14) 0.0005(13)
C2 0.0168(17) 0.0260(18) 0.0262(18) -0.0068(14) -0.0049(15) -0.0012(14)
C3 0.0188(17) 0.0269(18) 0.035(2) -0.0103(15) -0.0044(15) -0.0021(14)
C4 0.0239(19) 0.0213(18) 0.045(2) -0.0040(16) -0.0073(17) 0.0007(15)
C5 0.033(2) 0.0233(18) 0.038(2) -0.0011(15) -0.0157(17) 0.0045(15)
C6 0.0283(19) 0.0260(18) 0.0288(19) -0.0039(15) -0.0139(16) 0.0048(15)
C7 0.029(2) 0.035(2) 0.042(2) -0.0188(18) -0.0032(18) -0.0026(17)
C8 0.058(3) 0.031(2) 0.050(3) 0.0003(19) -0.024(2) 0.011(2)
C9 0.0230(17) 0.0248(17) 0.0193(17) -0.0011(13) -0.0119(14) 0.0010(13)
C10 0.0241(18) 0.0257(18) 0.0224(18) -0.0031(14) -0.0096(15) 0.0002(14)
C11 0.0216(18) 0.039(2) 0.0234(19) -0.0027(15) -0.0079(15) -0.0029(15)
C12 0.0241(19) 0.042(2) 0.0232(19) -0.0114(16) -0.0090(16) 0.0091(16)
C13 0.0257(18) 0.0346(19) 0.0245(18) -0.0112(15) -0.0169(15) 0.0089(15)
C14 0.0233(18) 0.0285(18) 0.0240(18) -0.0043(14) -0.0144(15) 0.0027(14)
C15 0.028(2) 0.051(3) 0.039(2) -0.0089(19) -0.0036(18) -0.0085(18)
C16 0.040(2) 0.047(2) 0.038(2) -0.0255(19) -0.0261(19) 0.0223(18)
C17 0.0202(17) 0.0230(17) 0.0198(17) -0.0072(13) -0.0077(14) 0.0043(13)
C18 0.0200(17) 0.0238(17) 0.0234(18) -0.0028(14) -0.0095(14) 0.0000(14)
C19 0.0282(19) 0.034(2) 0.0264(19) -0.0039(15) -0.0146(16) -0.0003(15)
C20 0.030(2) 0.0307(19) 0.0213(18) -0.0005(15) -0.0128(16) 0.0056(15)
C21 0.0234(18) 0.0214(17) 0.0225(18) -0.0046(14) -0.0069(15) 0.0049(14)
C22 0.0219(17) 0.0211(17) 0.0215(17) -0.0079(13) -0.0076(14) 0.0031(13)
C23 0.050(3) 0.044(2) 0.034(2) 0.0042(18) -0.027(2) -0.008(2)
C24 0.038(2) 0.0227(19) 0.029(2) -0.0033(15) -0.0143(17) 0.0017(16)
C25 0.0223(17) 0.0172(16) 0.0248(17) -0.0038(13) -0.0115(14) 0.0027(13)
C26 0.0205(17) 0.0181(16) 0.0232(17) -0.0043(13) -0.0105(14) 0.0038(13)
C27 0.0256(17) 0.0174(16) 0.0271(18) -0.0032(13) -0.0152(15) 0.0031(13)
C28 0.0247(18) 0.0228(18) 0.0294(19) -0.0022(15) -0.0143(15) -0.0005(14)
C29 0.0209(17) 0.0242(18) 0.0274(18) 0.0001(14) -0.0111(15) 0.0021(14)
C30 0.0238(17) 0.0221(17) 0.0226(18) -0.0028(14) -0.0128(15) 0.0020(14)
C31 0.0258(19) 0.0282(19) 0.0279(19) -0.0047(15) -0.0142(16) -0.0008(15)
C32 0.026(2) 0.046(2) 0.030(2) -0.0026(18) -0.0135(17) -0.0022(17)
C33 0.036(2) 0.039(2) 0.060(3) -0.012(2) -0.023(2) 0.0076(19)
C34 0.027(2) 0.049(2) 0.045(2) -0.013(2) -0.0124(19) -0.0069(18)
C35 0.035(2) 0.042(2) 0.034(2) -0.0036(18) -0.0115(18) -0.0107(18)
C36 0.059(3) 0.039(2) 0.059(3) 0.009(2) -0.039(2) -0.013(2)
C37 0.044(2) 0.030(2) 0.065(3) -0.001(2) -0.033(2) -0.0049(18)
C38 0.052(3) 0.041(3) 0.084(4) -0.004(2) -0.040(3) 0.002(2)
C39 0.047(3) 0.045(3) 0.041(3) -0.005(2) -0.016(2) -0.011(2)
C40 0.068(4) 0.069(4) 0.037(3) -0.009(2) -0.022(3) -0.013(3)
B1 0.0225(18) 0.0233(18) 0.0214(19) -0.0040(14) -0.0113(15) 0.0009(15)
N1 0.045(2) 0.044(2) 0.038(2) -0.0092(17) -0.0152(18) -0.0032(17)
O1 0.0290(15) 0.0349(16) 0.0504(18) -0.0121(13) -0.0132(14) -0.0006(12)
O2 0.0402(17) 0.0321(16) 0.073(2) -0.0018(15) -0.0327(16) 0.0002(13)
F1 0.0405(14) 0.0383(14) 0.0333(13) -0.0153(10) -0.0006(11) -0.0087(11)
F2 0.0387(15) 0.077(2) 0.0522(17) -0.0336(15) -0.0167(13) -0.0056(13)
F3 0.0616(18) 0.0288(13) 0.0515(17) -0.0230(12) -0.0050(14) -0.0034(12)
F4A 0.052(5) 0.058(5) 0.052(7) 0.035(4) -0.014(5) -0.012(4)
F5A 0.069(4) 0.041(4) 0.056(7) -0.011(4) -0.050(4) 0.018(3)
F6A 0.108(8) 0.042(4) 0.037(5) 0.001(3) -0.032(5) 0.019(5)
F7A 0.042(7) 0.054(7) 0.072(8) -0.020(7) 0.016(7) -0.034(5)
F8A 0.046(8) 0.073(8) 0.057(6) -0.001(6) 0.005(6) -0.026(6)
F9A 0.029(6) 0.080(8) 0.069(9) -0.009(8) -0.008(7) -0.015(5)
F4B 0.056(6) 0.044(4) 0.062(8) 0.025(5) -0.021(6) -0.009(4)
F5B 0.065(4) 0.052(6) 0.055(8) -0.001(5) -0.047(4) 0.003(4)
F6B 0.100(9) 0.041(4) 0.030(3) 0.015(3) -0.005(5) 0.022(5)
F7B 0.0246(19) 0.085(3) 0.093(4) -0.045(3) 0.014(3) -0.0129(19)
F8B 0.055(3) 0.118(5) 0.041(2) -0.026(2) -0.0012(19) -0.058(3)
F9B 0.069(4) 0.063(3) 0.103(4) 0.029(3) -0.040(3) -0.032(2)
F10 0.0358(13) 0.0483(15) 0.0493(15) -0.0251(12) -0.0209(12) 0.0227(11)
F11 0.114(3) 0.0619(19) 0.0627(19) -0.0414(15) -0.070(2) 0.0472(18)
F12 0.0370(14) 0.0363(14) 0.0737(19) -0.0282(13) -0.0287(14) 0.0096(11)
F13 0.091(2) 0.069(2) 0.075(2) 0.0269(16) -0.066(2) -0.0433(18)
F14 0.0578(18) 0.086(2) 0.0650(19) -0.0438(17) -0.0438(16) 0.0222(16)
F15 0.0375(15) 0.0719(19) 0.0477(16) -0.0085(14) -0.0273(13) 0.0074(13)
F16 0.095(2) 0.0377(15) 0.0292(14) 0.0071(11) -0.0190(15) -0.0263(15)
F17 0.0551(18) 0.0378(15) 0.098(2) 0.0177(15) -0.0478(18) -0.0199(13)
F18 0.0633(18) 0.0256(13) 0.0586(18) -0.0165(12) -0.0070(15) 0.0025(12)
F19 0.0446(14) 0.0511(15) 0.0310(13) -0.0200(11) -0.0198(11) 0.0190(12)
F20 0.0546(16) 0.0315(12) 0.0282(12) -0.0014(10) -0.0225(12) 0.0075(11)
F21 0.0451(15) 0.0643(17) 0.0307(13) -0.0085(12) -0.0182(12) -0.0221(13)
F22 0.0211(12) 0.0559(16) 0.0349(14) 0.0012(11) -0.0081(10) 0.0073(11)
F23 0.0369(15) 0.0495(16) 0.0448(16) 0.0154(12) -0.0072(12) -0.0121(12)
F24 0.0267(13) 0.106(2) 0.0291(14) -0.0203(14) -0.0084(11) 0.0029(14)
Se1 0.0534(3) 0.0544(3) 0.0327(3) -0.0004(2) -0.0176(2) -0.0171(2)
Sr1 0.0284(3) 0.0287(3) 0.0326(3) -0.0003(2) -0.0159(2) -0.0026(2)

loop_
_atom_type_symbol
_atom_type_description
_atom_type_scat_dispersion_real
_atom_type_scat_dispersion_imag
_atom_type_scat_source
C C 0.0033 0.0016 'International Tables Vol C Tables 4.2.6.8 and 6.1.1.4'
H H 0.0000 0.0000 'International Tables Vol C Tables 4.2.6.8 and 6.1.1.4'
B B 0.0013 0.0007 'International Tables Vol C Tables 4.2.6.8 and 6.1.1.4'
N N 0.0061 0.0033 'International Tables Vol C Tables 4.2.6.8 and 6.1.1.4'
O O 0.0106 0.0060 'International Tables Vol C Tables 4.2.6.8 and 6.1.1.4'
F F 0.0171 0.0103 'International Tables Vol C Tables 4.2.6.8 and 6.1.1.4'
Se Se -0.0929 2.2259 'International Tables Vol C Tables 4.2.6.8 and 6.1.1.4'
Sr Sr -1.5307 3.2498 'International Tables Vol C Tables 4.2.6.8 and 6.1.1.4'

loop_
_geom_angle_atom_site_label_1
_geom_angle_atom_site_label_2
_geom_angle_atom_site_label_3
_geom_angle
_geom_angle_site_symmetry_1
_geom_angle_site_symmetry_3
C2 C1 C6 115.6(3) . .
C2 C1 B1 125.8(3) . .
C6 C1 B1 118.5(3) . .
C1 C2 C3 122.4(4) . .
C1 C2 H2 118.8 . .
C3 C2 H2 118.8 . .
C4 C3 C2 120.6(4) . .
C4 C3 C7 121.2(4) . .
C2 C3 C7 118.2(4) . .
C5 C4 C3 117.8(4) . .
C5 C4 H4 121.1 . .
C3 C4 H4 121.1 . .
C6 C5 C4 121.7(4) . .
C6 C5 C8 120.9(4) . .
C4 C5 C8 117.4(4) . .
C5 C6 C1 121.9(4) . .
C5 C6 H6 119.0 . .
C1 C6 H6 119.0 . .
F3 C7 F1 107.1(3) . .
F3 C7 F2 106.5(3) . .
F1 C7 F2 105.6(4) . .
F3 C7 C3 113.4(4) . .
F1 C7 C3 111.8(3) . .
F2 C7 C3 111.8(3) . .
F4A C8 F5A 107.1(14) . .
F5B C8 F6B 109.2(10) . .
F5B C8 F4B 104.3(15) . .
F6B C8 F4B 105.8(8) . .
F4A C8 F6A 110.7(7) . .
F5A C8 F6A 101.2(9) . .
F4A C8 C5 116.6(10) . .
F5B C8 C5 117.1(11) . .
F5A C8 C5 108.4(10) . .
F6B C8 C5 113.1(6) . .
F4B C8 C5 106.4(10) . .
F6A C8 C5 111.6(6) . .
C14 C9 C10 116.0(3) . .
C14 C9 B1 120.5(3) . .
C10 C9 B1 123.0(3) . .
C11 C10 C9 121.7(4) . .
C11 C10 H10 119.2 . .
C9 C10 H10 119.2 . .
C12 C11 C10 121.0(4) . .
C12 C11 C15 121.1(4) . .
C10 C11 C15 117.9(4) . .
C13 C12 C11 118.4(4) . .
C13 C12 H12 120.8 . .
C11 C12 H12 120.8 . .
C12 C13 C14 121.0(4) . .
C12 C13 C16 119.8(4) . .
C14 C13 C16 119.1(4) . .
C13 C14 C9 121.8(3) . .
C13 C14 H14 119.1 . .
C9 C14 H14 119.1 . .
F8B C15 F7B 108.2(5) . .
F8A C15 F9A 96.6(15) . .
F8B C15 F9B 108.0(5) . .
F7B C15 F9B 103.6(5) . .
F8A C15 F7A 90.4(15) . .
F9A C15 F7A 114.9(16) . .
F8B C15 C11 113.6(4) . .
F8A C15 C11 117.9(12) . .
F7B C15 C11 112.9(4) . .
F9A C15 C11 114.6(12) . .
F9B C15 C11 110.0(4) . .
F7A C15 C11 118.2(8) . .
F11 C16 F12 106.2(4) . .
F11 C16 F10 107.0(3) . .
F12 C16 F10 106.1(3) . .
F11 C16 C13 111.8(3) . .
F12 C16 C13 113.7(3) . .
F10 C16 C13 111.6(3) . .
C18 C17 C22 116.0(3) . .
C18 C17 B1 120.4(3) . .
C22 C17 B1 123.2(3) . .
C19 C18 C17 122.6(3) . .
C19 C18 H18 118.7 . .
C17 C18 H18 118.7 . .
C20 C19 C18 120.5(4) . .
C20 C19 C23 118.7(3) . .
C18 C19 C23 120.7(3) . .
C21 C20 C19 118.4(3) . .
C21 C20 H20 120.8 . .
C19 C20 H20 120.8 . .
C20 C21 C22 121.2(3) . .
C20 C21 C24 119.5(3) . .
C22 C21 C24 119.2(3) . .
C17 C22 C21 121.1(3) . .
C17 C22 H22 119.4 . .
C21 C22 H22 119.4 . .
F15 C23 F13 104.5(4) . .
F15 C23 F14 105.3(3) . .
F13 C23 F14 108.4(4) . .
F15 C23 C19 113.3(4) . .
F13 C23 C19 112.8(3) . .
F14 C23 C19 112.0(4) . .
F17 C24 F18 106.5(4) . .
F17 C24 F16 106.3(3) . .
F18 C24 F16 105.0(3) . .
F17 C24 C21 114.2(3) . .
F18 C24 C21 112.0(3) . .
F16 C24 C21 112.2(3) . .
C26 C25 C30 116.7(3) . .
C26 C25 B1 124.0(3) . .
C30 C25 B1 119.0(3) . .
C25 C26 C27 121.2(3) . .
C25 C26 H26 119.4 . .
C27 C26 H26 119.4 . .
C28 C27 C26 121.0(3) . .
C28 C27 C31 119.4(3) . .
C26 C27 C31 119.6(3) . .
C27 C28 C29 118.2(3) . .
C27 C28 H28 120.9 . .
C29 C28 H28 120.9 . .
C30 C29 C28 120.7(3) . .
C30 C29 C32 120.8(4) . .
C28 C29 C32 118.5(3) . .
C29 C30 C25 122.1(4) . .
C29 C30 H30 118.9 . .
C25 C30 H30 118.9 . .
F21 C31 F19 106.7(3) . .
F21 C31 F20 105.6(3) . .
F19 C31 F20 105.0(3) . .
F21 C31 C27 113.6(3) . .
F19 C31 C27 113.5(3) . .
F20 C31 C27 111.7(3) . .
F23 C32 F22 105.6(3) . .
F23 C32 F24 105.2(3) . .
F22 C32 F24 107.3(4) . .
F23 C32 C29 112.2(4) . .
F22 C32 C29 113.2(3) . .
F24 C32 C29 112.7(3) . .
O1 C33 C38 109.0(4) . 2
O1 C33 H33A 109.9 . .
C38 C33 H33A 109.9 2 .
O1 C33 H33B 109.9 . .
C38 C33 H33B 109.9 2 .
H33A C33 H33B 108.3 . .
O1 C34 C35 109.6(3) . .
O1 C34 H34A 109.8 . .
C35 C34 H34A 109.8 . .
O1 C34 H34B 109.8 . .
C35 C34 H34B 109.8 . .
H34A C34 H34B 108.2 . .
C34 C35 Se1 109.4(3) . .
C34 C35 H35A 109.8 . .
Se1 C35 H35A 109.8 . .
C34 C35 H35B 109.8 . .
Se1 C35 H35B 109.8 . .
H35A C35 H35B 108.2 . .
C37 C36 Se1 114.9(3) . .
C37 C36 H36A 108.5 . .
Se1 C36 H36A 108.5 . .
C37 C36 H36B 108.5 . .
Se1 C36 H36B 108.5 . .
H36A C36 H36B 107.5 . .
O2 C37 C36 113.4(4) . .
O2 C37 H37A 108.9 . .
C36 C37 H37A 108.9 . .
O2 C37 H37B 108.9 . .
C36 C37 H37B 108.9 . .
H37A C37 H37B 107.7 . .
O2 C38 C33 109.2(4) . 2
O2 C38 H38A 109.8 . .
C33 C38 H38A 109.8 2 .
O2 C38 H38B 109.8 . .
C33 C38 H38B 109.8 2 .
H38A C38 H38B 108.3 . .
N1 C39 C40 179.1(6) . .
C39 C40 H40A 109.5 . .
C39 C40 H40B 109.5 . .
H40A C40 H40B 109.5 . .
C39 C40 H40C 109.5 . .
H40A C40 H40C 109.5 . .
H40B C40 H40C 109.5 . .
C1 B1 C9 111.2(3) . .
C1 B1 C25 104.6(3) . .
C9 B1 C25 113.0(3) . .
C1 B1 C17 112.9(3) . .
C9 B1 C17 103.6(3) . .
C25 B1 C17 111.9(3) . .
C39 N1 Sr1 173.3(4) . .
C33 O1 C34 111.9(3) . .
C33 O1 Sr1 120.2(2) . .
C34 O1 Sr1 126.6(2) . .
C38 O2 C37 115.5(3) . .
C38 O2 Sr1 112.3(3) . .
C37 O2 Sr1 121.5(3) . .
C36 Se1 C35 98.2(2) . .
C36 Se1 Sr1 97.79(14) . .
C35 Se1 Sr1 84.28(12) . .
O1 Sr1 O1 180.0 . 2
O1 Sr1 O2 61.96(9) . 2
O1 Sr1 O2 118.04(9) 2 2
O1 Sr1 O2 118.04(9) . .
O1 Sr1 O2 61.96(9) 2 .
O2 Sr1 O2 180.0 2 .
O1 Sr1 N1 101.94(11) . .
O1 Sr1 N1 78.06(11) 2 .
O2 Sr1 N1 74.39(12) 2 .
O2 Sr1 N1 105.61(12) . .
O1 Sr1 N1 78.06(11) . 2
O1 Sr1 N1 101.94(11) 2 2
O2 Sr1 N1 105.61(12) 2 2
O2 Sr1 N1 74.39(12) . 2
N1 Sr1 N1 180.00(6) . 2
O1 Sr1 Se1 65.02(7) . .
O1 Sr1 Se1 114.98(7) 2 .
O2 Sr1 Se1 114.41(7) 2 .
O2 Sr1 Se1 65.59(7) . .
N1 Sr1 Se1 81.81(8) . .
N1 Sr1 Se1 98.19(8) 2 .
O1 Sr1 Se1 114.98(7) . 2
O1 Sr1 Se1 65.02(7) 2 2
O2 Sr1 Se1 65.59(7) 2 2
O2 Sr1 Se1 114.41(7) . 2
N1 Sr1 Se1 98.19(8) . 2
N1 Sr1 Se1 81.81(8) 2 2
Se1 Sr1 Se1 180.0 . 2
O1 Sr1 C38 44.53(11) . 2
O1 Sr1 C38 135.47(11) 2 2
O2 Sr1 C38 22.22(11) 2 2
O2 Sr1 C38 157.78(11) . 2
N1 Sr1 C38 93.18(14) . 2
N1 Sr1 C38 86.82(14) 2 2
Se1 Sr1 C38 106.58(9) . 2
Se1 Sr1 C38 73.42(9) 2 2

loop_
_geom_bond_atom_site_label_1
_geom_bond_atom_site_label_2
_geom_bond_distance
_geom_bond_site_symmetry_2
C1 C2 1.386(5) .
C1 C6 1.417(5) .
C1 B1 1.635(5) .
C2 C3 1.396(5) .
C2 H2 0.9500 .
C3 C4 1.389(6) .
C3 C7 1.495(6) .
C4 C5 1.379(6) .
C4 H4 0.9500 .
C5 C6 1.371(5) .
C5 C8 1.502(6) .
C6 H6 0.9500 .
C7 F3 1.337(5) .
C7 F1 1.339(5) .
C7 F2 1.350(5) .
C8 F4A 1.325(8) .
C8 F5B 1.329(9) .
C8 F5A 1.340(8) .
C8 F6B 1.341(13) .
C8 F4B 1.347(9) .
C8 F6A 1.371(12) .
C9 C14 1.397(5) .
C9 C10 1.397(5) .
C9 B1 1.639(5) .
C10 C11 1.397(5) .
C10 H10 0.9500 .
C11 C12 1.373(6) .
C11 C15 1.497(6) .
C12 C13 1.372(6) .
C12 H12 0.9500 .
C13 C14 1.394(5) .
C13 C16 1.501(6) .
C14 H14 0.9500 .
C15 F8B 1.295(6) .
C15 F8A 1.30(2) .
C15 F7B 1.315(6) .
C15 F9A 1.33(3) .
C15 F9B 1.338(7) .
C15 F7A 1.351(19) .
C16 F11 1.334(5) .
C16 F12 1.335(5) .
C16 F10 1.350(5) .
C17 C18 1.398(5) .
C17 C22 1.401(5) .
C17 B1 1.649(5) .
C18 C19 1.385(5) .
C18 H18 0.9500 .
C19 C20 1.382(5) .
C19 C23 1.496(6) .
C20 C21 1.377(5) .
C20 H20 0.9500 .
C21 C22 1.401(5) .
C21 C24 1.501(5) .
C22 H22 0.9500 .
C23 F15 1.329(5) .
C23 F13 1.332(5) .
C23 F14 1.340(5) .
C24 F17 1.316(5) .
C24 F18 1.332(5) .
C24 F16 1.333(5) .
C25 C26 1.394(5) .
C25 C30 1.400(5) .
C25 B1 1.640(5) .
C26 C27 1.402(5) .
C26 H26 0.9500 .
C27 C28 1.382(5) .
C27 C31 1.485(5) .
C28 C29 1.390(5) .
C28 H28 0.9500 .
C29 C30 1.383(5) .
C29 C32 1.495(5) .
C30 H30 0.9500 .
C31 F21 1.330(4) .
C31 F19 1.342(4) .
C31 F20 1.346(4) .
C32 F23 1.333(5) .
C32 F22 1.336(5) .
C32 F24 1.343(5) .
C33 O1 1.421(5) .
C33 C38 1.507(7) 2
C33 H33A 0.9900 .
C33 H33B 0.9900 .
C34 O1 1.451(5) .
C34 C35 1.488(7) .
C34 H34A 0.9900 .
C34 H34B 0.9900 .
C35 Se1 1.959(4) .
C35 H35A 0.9900 .
C35 H35B 0.9900 .
C36 C37 1.501(7) .
C36 Se1 1.940(5) .
C36 H36A 0.9900 .
C36 H36B 0.9900 .
C37 O2 1.442(5) .
C37 H37A 0.9900 .
C37 H37B 0.9900 .
C38 O2 1.385(6) .
C38 C33 1.507(7) 2
C38 H38A 0.9900 .
C38 H38B 0.9900 .
C39 N1 1.132(6) .
C39 C40 1.475(7) .
C40 H40A 0.9800 .
C40 H40B 0.9800 .
C40 H40C 0.9800 .
N1 Sr1 2.620(4) .
O1 Sr1 2.606(3) .
O2 Sr1 2.611(3) .
Se1 Sr1 3.2216(6) .
Sr1 O1 2.606(3) 2
Sr1 O2 2.611(3) 2
Sr1 N1 2.620(4) 2
Sr1 Se1 3.2216(6) 2
Sr1 C38 3.388(5) 2

loop_
_geom_torsion_atom_site_label_1
_geom_torsion_atom_site_label_2
_geom_torsion_atom_site_label_3
_geom_torsion_atom_site_label_4
_geom_torsion
_geom_torsion_site_symmetry_1
C6 C1 C2 C3 1.9(5) .
B1 C1 C2 C3 179.4(3) .
C1 C2 C3 C4 -1.6(6) .
C1 C2 C3 C7 175.9(3) .
C2 C3 C4 C5 -0.1(6) .
C7 C3 C4 C5 -177.5(4) .
C3 C4 C5 C6 1.4(6) .
C3 C4 C5 C8 -178.1(4) .
C4 C5 C6 C1 -1.0(6) .
C8 C5 C6 C1 178.4(4) .
C2 C1 C6 C5 -0.7(5) .
B1 C1 C6 C5 -178.3(4) .
C4 C3 C7 F3 -12.1(5) .
C2 C3 C7 F3 170.5(3) .
C4 C3 C7 F1 -133.4(4) .
C2 C3 C7 F1 49.2(5) .
C4 C3 C7 F2 108.4(4) .
C2 C3 C7 F2 -69.0(5) .
C6 C5 C8 F4A 117.9(11) .
C4 C5 C8 F4A -62.6(12) .
C6 C5 C8 F5B -106.5(13) .
C4 C5 C8 F5B 73.0(13) .
C6 C5 C8 F5A -121.2(11) .
C4 C5 C8 F5A 58.3(11) .
C6 C5 C8 F6B 21.7(14) .
C4 C5 C8 F6B -158.8(13) .
C6 C5 C8 F4B 137.5(11) .
C4 C5 C8 F4B -43.1(11) .
C6 C5 C8 F6A -10.6(11) .
C4 C5 C8 F6A 168.9(11) .
C14 C9 C10 C11 1.2(5) .
B1 C9 C10 C11 -171.3(3) .
C9 C10 C11 C12 -0.8(6) .
C9 C10 C11 C15 178.5(4) .
C10 C11 C12 C13 -0.5(6) .
C15 C11 C12 C13 -179.8(4) .
C11 C12 C13 C14 1.2(6) .
C11 C12 C13 C16 -176.7(4) .
C12 C13 C14 C9 -0.8(6) .
C16 C13 C14 C9 177.2(3) .
C10 C9 C14 C13 -0.5(5) .
B1 C9 C14 C13 172.3(3) .
C12 C11 C15 F8B 131.4(6) .
C10 C11 C15 F8B -47.9(7) .
C12 C11 C15 F8A -68.0(17) .
C10 C11 C15 F8A 112.7(16) .
C12 C11 C15 F7B 7.7(7) .
C10 C11 C15 F7B -171.6(5) .
C12 C11 C15 F9A 44.7(15) .
C10 C11 C15 F9A -134.6(15) .
C12 C11 C15 F9B -107.4(6) .
C10 C11 C15 F9B 73.3(6) .
C12 C11 C15 F7A -175.0(18) .
C10 C11 C15 F7A 5.8(18) .
C12 C13 C16 F11 85.8(5) .
C14 C13 C16 F11 -92.2(5) .
C12 C13 C16 F12 -154.0(4) .
C14 C13 C16 F12 28.0(5) .
C12 C13 C16 F10 -34.0(5) .
C14 C13 C16 F10 148.0(4) .
C22 C17 C18 C19 2.9(5) .
B1 C17 C18 C19 176.0(4) .
C17 C18 C19 C20 -1.6(6) .
C17 C18 C19 C23 178.9(4) .
C18 C19 C20 C21 -0.8(6) .
C23 C19 C20 C21 178.8(4) .
C19 C20 C21 C22 1.6(6) .
C19 C20 C21 C24 -174.9(4) .
C18 C17 C22 C21 -2.0(5) .
B1 C17 C22 C21 -174.9(3) .
C20 C21 C22 C17 -0.1(6) .
C24 C21 C22 C17 176.4(3) .
C20 C19 C23 F15 -46.2(6) .
C18 C19 C23 F15 133.4(4) .
C20 C19 C23 F13 -164.7(4) .
C18 C19 C23 F13 14.9(6) .
C20 C19 C23 F14 72.7(5) .
C18 C19 C23 F14 -107.7(4) .
C20 C21 C24 F17 -153.7(4) .
C22 C21 C24 F17 29.7(5) .
C20 C21 C24 F18 85.1(5) .
C22 C21 C24 F18 -91.4(4) .
C20 C21 C24 F16 -32.6(5) .
C22 C21 C24 F16 150.8(4) .
C30 C25 C26 C27 0.4(5) .
B1 C25 C26 C27 173.2(3) .
C25 C26 C27 C28 0.6(5) .
C25 C26 C27 C31 -176.2(3) .
C26 C27 C28 C29 -1.3(5) .
C31 C27 C28 C29 175.6(3) .
C27 C28 C29 C30 0.9(5) .
C27 C28 C29 C32 -179.9(3) .
C28 C29 C30 C25 0.2(5) .
C32 C29 C30 C25 -179.0(4) .
C26 C25 C30 C29 -0.8(5) .
B1 C25 C30 C29 -174.0(3) .
C28 C27 C31 F21 27.4(5) .
C26 C27 C31 F21 -155.7(3) .
C28 C27 C31 F19 149.6(3) .
C26 C27 C31 F19 -33.5(5) .
C28 C27 C31 F20 -91.9(4) .
C26 C27 C31 F20 85.0(4) .
C30 C29 C32 F23 104.8(4) .
C28 C29 C32 F23 -74.4(4) .
C30 C29 C32 F22 -135.8(4) .
C28 C29 C32 F22 45.0(5) .
C30 C29 C32 F24 -13.8(5) .
C28 C29 C32 F24 167.0(3) .
O1 C34 C35 Se1 65.5(4) .
Se1 C36 C37 O2 50.6(5) .
C2 C1 B1 C9 124.5(4) .
C6 C1 B1 C9 -58.1(4) .
C2 C1 B1 C25 -113.3(4) .
C6 C1 B1 C25 64.1(4) .
C2 C1 B1 C17 8.5(5) .
C6 C1 B1 C17 -174.1(3) .
C14 C9 B1 C1 166.8(3) .
C10 C9 B1 C1 -21.0(5) .
C14 C9 B1 C25 49.6(4) .
C10 C9 B1 C25 -138.2(3) .
C14 C9 B1 C17 -71.7(4) .
C10 C9 B1 C17 100.5(4) .
C26 C25 B1 C1 -100.4(4) .
C30 C25 B1 C1 72.3(4) .
C26 C25 B1 C9 20.6(5) .
C30 C25 B1 C9 -166.7(3) .
C26 C25 B1 C17 137.1(3) .
C30 C25 B1 C17 -50.2(4) .
C18 C17 B1 C1 48.2(4) .
C22 C17 B1 C1 -139.2(3) .
C18 C17 B1 C9 -72.2(4) .
C22 C17 B1 C9 100.5(4) .
C18 C17 B1 C25 165.8(3) .
C22 C17 B1 C25 -21.5(5) .
C38 C33 O1 C34 -171.4(4) 2
C38 C33 O1 Sr1 20.8(5) 2
C35 C34 O1 C33 178.3(4) .
C35 C34 O1 Sr1 -14.9(5) .
C33 C38 O2 C37 155.9(4) 2
C33 C38 O2 Sr1 -58.7(5) 2
C36 C37 O2 C38 77.0(5) .
C36 C37 O2 Sr1 -64.9(4) .
